data_7134220
loop_
_publ_author_name
'Ordyszewska, Anna'
'Czaplewski, Antoni'
'Wojnowski, Tomasz'
'Anusiewicz, Iwona'
'Chojnacki, Jaros\/law'
'Grubba, Rafa\/l'

_publ_section_title
;
 Side-on phosphinoboryl platinum(II) complexes
;
_journal_name_full 'Chemical Communications'
_journal_paper_doi 10.1039/D4CC06268J
_journal_year 2025
_chemical_formula_moiety 'C36 H69 B Br N P2 Pt'
_chemical_formula_sum 'C36 H69 B Br N P2 Pt'
_chemical_formula_weight 863.67
_chemical_properties_physical Air-sensitive,Moisture-sensitive
_space_group_crystal_system monoclinic
_space_group_IT_number 14
_space_group_name_Hall '-P 2ybc'
_space_group_name_H-M_alt 'P 1 21/c 1'
_atom_sites_solution_hydrogens geom
_atom_sites_solution_primary dual
_audit_creation_date 2024-11-07
_audit_creation_method
;
Olex2 1.2
(compiled 2018.05.29 svn.r3508 for OlexSys, GUI svn.r5506)
;
_audit_update_record
;
2024-11-12 deposited with the CCDC.	2025-02-02 downloaded from the CCDC.
;
_cell_angle_alpha 90
_cell_angle_beta 101.65(2)
_cell_angle_gamma 90
_cell_formula_units_Z 4
_cell_length_a 12.351(3)
_cell_length_b 16.632(3)
_cell_length_c 19.686(5)
_cell_measurement_reflns_used 2640
_cell_measurement_temperature 220
_cell_measurement_theta_max 50.21
_cell_measurement_theta_min 3.41
_cell_volume 3960.6(16)
_computing_cell_refinement 'X-Area Recipe 1.34.0.0 (STOE, 2019)'
_computing_data_collection 'X-Area WinXpose 2.0.22.0 (STOE, 2016)'
_computing_data_reduction 'X-Area Integrate 1.77.0.0 (STOE, 2019) X-Area X-Red32 1.65.0.0 (STOE, 2018)'
_computing_molecular_graphics 'Olex2 (Dolomanov et al., 2009)'
_computing_publication_material 'Olex2 (Dolomanov et al., 2009)'
_computing_structure_refinement 'ShelXL (Sheldrick, 2015)'
_computing_structure_solution 'ShelXT (Sheldrick, 2015)'
_diffrn_ambient_temperature 220.0
_diffrn_detector_area_resol_mean 6.67
_diffrn_measured_fraction_theta_full 0.966
_diffrn_measured_fraction_theta_max 0.966
_diffrn_measurement_device_type 'STOE IPDS 2T'
_diffrn_measurement_method 'rotation method, \w scans'
_diffrn_radiation_type CuK\a
_diffrn_radiation_wavelength 1.54186
_diffrn_reflns_av_R_equivalents 0.0410
_diffrn_reflns_av_unetI/netI 0.0455
_diffrn_reflns_Laue_measured_fraction_full 0.966
_diffrn_reflns_Laue_measured_fraction_max 0.966
_diffrn_reflns_limit_h_max 14
_diffrn_reflns_limit_h_min -11
_diffrn_reflns_limit_k_max 18
_diffrn_reflns_limit_k_min -18
_diffrn_reflns_limit_l_max 20
_diffrn_reflns_limit_l_min -23
_diffrn_reflns_number 24127
_diffrn_reflns_point_group_measured_fraction_full 0.966
_diffrn_reflns_point_group_measured_fraction_max 0.966
_diffrn_reflns_theta_full 66.769
_diffrn_reflns_theta_max 66.769
_diffrn_reflns_theta_min 3.510
_diffrn_source 'GeniX Cu, 0.05 x 0.05 mm2 microfocus'
_exptl_absorpt_coefficient_mu 8.732
_exptl_absorpt_correction_T_max 0.7284
_exptl_absorpt_correction_T_min 0.3224
_exptl_absorpt_correction_type integration
_exptl_absorpt_process_details
'STOE X-Red32, absorption correction by Gaussian integration, analogous to P. Coppens, "The Evaluation of Absorption and Extinction in Single-Crystal Structure Analysis", published in F. R. Ahmed (Editor), "Crystallographic Computing", Munksgaard, Copenhagen (1970), 255 - 270'
_exptl_crystal_colour yellow
_exptl_crystal_colour_primary yellow
_exptl_crystal_density_diffrn 1.448
_exptl_crystal_density_method 'not measured'
_exptl_crystal_description block
_exptl_crystal_F_000 1760
_exptl_crystal_size_max 0.15
_exptl_crystal_size_mid 0.06
_exptl_crystal_size_min 0.03
_refine_diff_density_max 0.885
_refine_diff_density_min -1.086
_refine_diff_density_rms 0.152
_refine_ls_extinction_method none
_refine_ls_goodness_of_fit_ref 1.050
_refine_ls_hydrogen_treatment constr
_refine_ls_matrix_type full
_refine_ls_number_parameters 408
_refine_ls_number_reflns 6783
_refine_ls_number_restraints 15
_refine_ls_restrained_S_all 1.051
_refine_ls_R_factor_all 0.0833
_refine_ls_R_factor_gt 0.0490
_refine_ls_shift/su_max 0.001
_refine_ls_shift/su_mean 0.000
_refine_ls_structure_factor_coef Fsqd
_refine_ls_weighting_details 'w=1/[\s^2^(Fo^2^)+50.2536P] where P=(Fo^2^+2Fc^2^)/3'
_refine_ls_weighting_scheme calc
_refine_ls_wR_factor_gt 0.0930
_refine_ls_wR_factor_ref 0.1088
_reflns_Friedel_coverage 0.000
_reflns_number_gt 4898
_reflns_number_total 6783
_reflns_threshold_expression 'I > 2\s(I)'
_cod_data_source_file d4cc06268j2.cif
_cod_data_source_block 2b
_cod_original_cell_volume 3960.4(16)
_cod_database_code 7134220
_shelx_shelxl_version_number 2018/3
_shelx_space_group_comment
;
The symmetry employed for this shelxl refinement is uniquely defined
by the following loop, which should always be used as a source of
symmetry information in preference to the above space-group names.
They are only intended as comments.
;
_shelx_estimated_absorpt_t_max 0.780
_shelx_estimated_absorpt_t_min 0.354
_olex2_refinement_description
;
1. Fixed Uiso
 At 1.2 times of:
  All C(H) groups, All C(H,H) groups
 At 1.5 times of:
  All C(H,H,H) groups
2. Restrained distances
 P1-C7 \\sim P1-C7A
 with sigma of 0.02
 C7-C8 \\sim C7A-C12A
 with sigma of 0.02
 C7-C12 \\sim C7A-C8A
 with sigma of 0.02
 C8-C9 \\sim C12A-C11A
 with sigma of 0.02
 C9-C10 \\sim C11A-C10A
 with sigma of 0.02
 C11-C12 \\sim C9A-C8A
 with sigma of 0.02
 C11-C10 \\sim C9A-C10A
 with sigma of 0.02
 P1-C8 \\sim P1-C12A
 with sigma of 0.04
 P1-C12 \\sim P1-C8A
 with sigma of 0.04
 C7-C9 \\sim C7A-C11A
 with sigma of 0.04
 C7-C11 \\sim C7A-C9A
 with sigma of 0.04
 C8-C12 \\sim C12A-C8A
 with sigma of 0.04
 C8-C10 \\sim C12A-C10A
 with sigma of 0.04
 C9-C11 \\sim C11A-C9A
 with sigma of 0.04
 C12-C10 \\sim C8A-C10A
 with sigma of 0.04
3. Others
 Sof(C7A)=Sof(H7A)=Sof(C8A)=Sof(H8AA)=Sof(H8AB)=Sof(C9A)=Sof(H9AA)=Sof(H9AB)=
 Sof(C10A)=Sof(H10C)=Sof(H10D)=Sof(C11A)=Sof(H11C)=Sof(H11D)=Sof(C12A)=
 Sof(H12C)=Sof(H12D)=1-FVAR(1)
 Sof(C7)=Sof(H7)=Sof(C8)=Sof(H8A)=Sof(H8B)=Sof(C9)=Sof(H9A)=Sof(H9B)=Sof(C10)=
 Sof(H10A)=Sof(H10B)=Sof(C11)=Sof(H11A)=Sof(H11B)=Sof(C12)=Sof(H12A)=Sof(H12B)=
 FVAR(1)
4.a Ternary CH refined with riding coordinates:
 C1(H1), C7(H7), C7A(H7A), C13(H13), C16(H16), C19(H19), C25(H25), C31(H31)
4.b Secondary CH2 refined with riding coordinates:
 C2(H2A,H2B), C3(H3A,H3B), C4(H4A,H4B), C5(H5A,H5B), C6(H6A,H6B), C8(H8A,H8B),
 C8A(H8AA,H8AB), C9(H9A,H9B), C9A(H9AA,H9AB), C10(H10A,H10B), C10A(H10C,H10D),
 C11(H11A,H11B), C11A(H11C,H11D), C12(H12A,H12B), C12A(H12C,H12D), C20(H20A,
 H20B), C21(H21A,H21B), C22(H22A,H22B), C23(H23A,H23B), C24(H24A,H24B),
 C26(H26A,H26B), C27(H27A,H27B), C28(H28A,H28B), C29(H29A,H29B), C30(H30A,H30B),
  C32(H32A,H32B), C33(H33A,H33B), C34(H34A,H34B), C35(H35A,H35B), C36(H36A,H36B)
4.c Idealised Me refined as rotating group:
 C14(H14A,H14B,H14C), C15(H15A,H15B,H15C), C17(H17A,H17B,H17C), C18(H18A,H18B,
 H18C)
;
_olex2_submission_special_instructions 'No special instructions were received'

loop_
_space_group_symop_operation_xyz
'x, y, z'
'-x, y+1/2, -z+1/2'
'-x, -y, -z'
'x, -y-1/2, z-1/2'

loop_
_atom_site_label
_atom_site_type_symbol
_atom_site_fract_x
_atom_site_fract_y
_atom_site_fract_z
_atom_site_U_iso_or_equiv
_atom_site_adp_type
_atom_site_occupancy
_atom_site_site_symmetry_order
_atom_site_calc_flag
_atom_site_refinement_flags_posn
_atom_site_refinement_flags_adp
_atom_site_refinement_flags_occupancy
_atom_site_disorder_assembly
_atom_site_disorder_group
Pt1 Pt 0.67133(3) 0.71835(2) 0.25866(2) 0.03232(11) Uani 1 1 d . . . . .
Br1 Br 0.61236(10) 0.86143(6) 0.28916(6) 0.0563(3) Uani 1 1 d . . . . .
P1 P 0.83563(18) 0.74565(14) 0.22873(13) 0.0387(6) Uani 1 1 d D . . . .
P2 P 0.53485(16) 0.65007(13) 0.30281(11) 0.0310(5) Uani 1 1 d . . . . .
N1 N 0.7681(6) 0.5752(4) 0.1725(4) 0.0393(18) Uani 1 1 d . . . . .
C1 C 0.9524(8) 0.7498(6) 0.3032(5) 0.045(2) Uani 1 1 d . . . . .
H1 H 1.021756 0.747719 0.285367 0.054 Uiso 1 1 calc R . . . .
C2 C 0.9505(8) 0.6774(7) 0.3507(5) 0.057(3) Uani 1 1 d . . . . .
H2A H 0.953965 0.627940 0.324115 0.068 Uiso 1 1 calc R . . . .
H2B H 0.880567 0.677050 0.366967 0.068 Uiso 1 1 calc R . . . .
C3 C 1.0466(9) 0.6780(7) 0.4135(5) 0.063(3) Uani 1 1 d . . . . .
H3A H 1.040605 0.631509 0.443044 0.075 Uiso 1 1 calc R . . . .
H3B H 1.116737 0.673928 0.397703 0.075 Uiso 1 1 calc R . . . .
C4 C 1.0454(10) 0.7548(8) 0.4550(6) 0.074(4) Uani 1 1 d . . . . .
H4A H 0.978845 0.756126 0.474930 0.089 Uiso 1 1 calc R . . . .
H4B H 1.109977 0.755930 0.493214 0.089 Uiso 1 1 calc R . . . .
C5 C 1.0471(11) 0.8276(8) 0.4094(6) 0.083(4) Uani 1 1 d . . . . .
H5A H 1.117928 0.829424 0.394172 0.099 Uiso 1 1 calc R . . . .
H5B H 1.041678 0.876297 0.436571 0.099 Uiso 1 1 calc R . . . .
C6 C 0.9538(10) 0.8273(7) 0.3462(6) 0.067(3) Uani 1 1 d . . . . .
H6A H 0.961807 0.873731 0.316920 0.080 Uiso 1 1 calc R . . . .
H6B H 0.883109 0.832603 0.361115 0.080 Uiso 1 1 calc R . . . .
C7 C 0.8412(14) 0.8167(9) 0.1560(9) 0.037(5) Uani 0.559(15) 1 d D . P A 1
H7 H 0.789003 0.795973 0.114872 0.044 Uiso 0.559(15) 1 calc R . P A 1
C7A C 0.8558(18) 0.8368(12) 0.1805(10) 0.038(7) Uiso 0.441(15) 1 d D . P A 2
H7A H 0.850881 0.883163 0.211271 0.045 Uiso 0.441(15) 1 calc R . P A 2
C8 C 0.9585(12) 0.8171(11) 0.1372(9) 0.036(4) Uani 0.559(15) 1 d D . P A 1
H8A H 1.014111 0.833544 0.177658 0.043 Uiso 0.559(15) 1 calc R . P A 1
H8B H 0.977052 0.762880 0.123712 0.043 Uiso 0.559(15) 1 calc R . P A 1
C8A C 0.9647(17) 0.8432(15) 0.1576(13) 0.049(8) Uiso 0.441(15) 1 d D . P A 2
H8AA H 0.974046 0.797012 0.128345 0.059 Uiso 0.441(15) 1 calc R . P A 2
H8AB H 1.025526 0.842868 0.198164 0.059 Uiso 0.441(15) 1 calc R . P A 2
C9 C 0.9588(14) 0.8760(10) 0.0768(10) 0.052(5) Uani 0.559(15) 1 d D . P A 1
H9A H 1.034492 0.879689 0.068882 0.062 Uiso 0.559(15) 1 calc R . P A 1
H9B H 0.912816 0.853225 0.034800 0.062 Uiso 0.559(15) 1 calc R . P A 1
C9A C 0.9673(19) 0.9209(17) 0.1169(14) 0.069(8) Uiso 0.441(15) 1 d D . P A 2
H9AA H 1.036980 0.924008 0.100409 0.082 Uiso 0.441(15) 1 calc R . P A 2
H9AB H 0.964276 0.966939 0.147547 0.082 Uiso 0.441(15) 1 calc R . P A 2
C10 C 0.9194(17) 0.9577(11) 0.0862(11) 0.062(6) Uani 0.559(15) 1 d D . P A 1
H10A H 0.915509 0.988403 0.043318 0.075 Uiso 0.559(15) 1 calc R . P A 1
H10B H 0.971731 0.984783 0.123173 0.075 Uiso 0.559(15) 1 calc R . P A 1
C10A C 0.8690(19) 0.9256(18) 0.0540(11) 0.066(8) Uiso 0.441(15) 1 d D . P A 2
H10C H 0.872035 0.976483 0.029297 0.079 Uiso 0.441(15) 1 calc R . P A 2
H10D H 0.874038 0.881487 0.021778 0.079 Uiso 0.441(15) 1 calc R . P A 2
C11 C 0.8045(17) 0.9556(12) 0.1051(10) 0.057(6) Uani 0.559(15) 1 d D . P A 1
H11A H 0.750050 0.935618 0.065439 0.069 Uiso 0.559(15) 1 calc R . P A 1
H11B H 0.782907 1.010213 0.115540 0.069 Uiso 0.559(15) 1 calc R . P A 1
C11A C 0.7643(15) 0.9202(13) 0.0779(11) 0.043(6) Uiso 0.441(15) 1 d D . P A 2
H11C H 0.702792 0.922368 0.037766 0.051 Uiso 0.441(15) 1 calc R . P A 2
H11D H 0.757648 0.966449 0.107625 0.051 Uiso 0.441(15) 1 calc R . P A 2
C12 C 0.8044(14) 0.9011(9) 0.1683(9) 0.048(5) Uani 0.559(15) 1 d D . P A 1
H12A H 0.853930 0.923791 0.208987 0.058 Uiso 0.559(15) 1 calc R . P A 1
H12B H 0.729673 0.899354 0.178122 0.058 Uiso 0.559(15) 1 calc R . P A 1
C12A C 0.7562(15) 0.8426(11) 0.1184(9) 0.040(6) Uiso 0.441(15) 1 d D . P A 2
H12C H 0.756155 0.796077 0.087774 0.048 Uiso 0.441(15) 1 calc R . P A 2
H12D H 0.686914 0.842132 0.135398 0.048 Uiso 0.441(15) 1 calc R . P A 2
C13 C 0.8604(7) 0.5546(6) 0.1358(5) 0.047(2) Uani 1 1 d . . . . .
H13 H 0.848492 0.498129 0.120259 0.056 Uiso 1 1 calc R . . . .
C14 C 0.8561(10) 0.6045(7) 0.0714(6) 0.071(3) Uani 1 1 d . . . . .
H14A H 0.787376 0.593960 0.038891 0.106 Uiso 1 1 calc GR . . . .
H14B H 0.917964 0.590565 0.050193 0.106 Uiso 1 1 calc GR . . . .
H14C H 0.860107 0.661066 0.083641 0.106 Uiso 1 1 calc GR . . . .
C15 C 0.9722(7) 0.5573(6) 0.1851(6) 0.057(3) Uani 1 1 d . . . . .
H15A H 0.992619 0.612725 0.196348 0.085 Uiso 1 1 calc GR . . . .
H15B H 1.027437 0.532363 0.163247 0.085 Uiso 1 1 calc GR . . . .
H15C H 0.967968 0.528343 0.227322 0.085 Uiso 1 1 calc GR . . . .
C16 C 0.6811(7) 0.5123(6) 0.1680(5) 0.048(2) Uani 1 1 d . . . . .
H16 H 0.627160 0.533127 0.194651 0.057 Uiso 1 1 calc R . . . .
C17 C 0.7243(9) 0.4345(6) 0.2024(6) 0.061(3) Uani 1 1 d . . . . .
H17A H 0.765620 0.405882 0.173004 0.091 Uiso 1 1 calc GR . . . .
H17B H 0.662788 0.401562 0.209663 0.091 Uiso 1 1 calc GR . . . .
H17C H 0.772363 0.445881 0.246764 0.091 Uiso 1 1 calc GR . . . .
C18 C 0.6169(8) 0.5001(7) 0.0942(5) 0.059(3) Uani 1 1 d . . . . .
H18A H 0.592176 0.551816 0.074008 0.089 Uiso 1 1 calc GR . . . .
H18B H 0.553356 0.466075 0.094743 0.089 Uiso 1 1 calc GR . . . .
H18C H 0.664339 0.474756 0.066728 0.089 Uiso 1 1 calc GR . . . .
C19 C 0.4003(6) 0.6370(5) 0.2442(4) 0.035(2) Uani 1 1 d . . . . .
H19 H 0.350092 0.611482 0.271120 0.043 Uiso 1 1 calc R . . . .
C20 C 0.4029(7) 0.5832(6) 0.1811(5) 0.042(2) Uani 1 1 d . . . . .
H20A H 0.452514 0.606986 0.153584 0.051 Uiso 1 1 calc R . . . .
H20B H 0.432474 0.530327 0.197234 0.051 Uiso 1 1 calc R . . . .
C21 C 0.2889(8) 0.5727(7) 0.1356(6) 0.058(3) Uani 1 1 d . . . . .
H21A H 0.295159 0.540602 0.094874 0.070 Uiso 1 1 calc R . . . .
H21B H 0.241703 0.543257 0.161545 0.070 Uiso 1 1 calc R . . . .
C22 C 0.2353(8) 0.6521(7) 0.1121(5) 0.059(3) Uani 1 1 d . . . . .
H22A H 0.159196 0.642631 0.087306 0.071 Uiso 1 1 calc R . . . .
H22B H 0.275554 0.677589 0.079717 0.071 Uiso 1 1 calc R . . . .
C23 C 0.2342(7) 0.7085(7) 0.1728(5) 0.055(3) Uani 1 1 d . . . . .
H23A H 0.184011 0.687166 0.201125 0.066 Uiso 1 1 calc R . . . .
H23B H 0.206275 0.761220 0.155122 0.066 Uiso 1 1 calc R . . . .
C24 C 0.3493(7) 0.7183(6) 0.2178(5) 0.051(2) Uani 1 1 d . . . . .
H24A H 0.344729 0.752694 0.257508 0.061 Uiso 1 1 calc R . . . .
H24B H 0.397350 0.744948 0.190739 0.061 Uiso 1 1 calc R . . . .
C25 C 0.5734(6) 0.5470(5) 0.3360(4) 0.035(2) Uani 1 1 d . . . . .
H25 H 0.564642 0.511914 0.294640 0.042 Uiso 1 1 calc R . . . .
C26 C 0.4989(7) 0.5115(5) 0.3814(5) 0.045(2) Uani 1 1 d . . . . .
H26A H 0.422022 0.512407 0.355966 0.054 Uiso 1 1 calc R . . . .
H26B H 0.503781 0.544535 0.423130 0.054 Uiso 1 1 calc R . . . .
C27 C 0.5322(8) 0.4245(6) 0.4026(5) 0.051(3) Uani 1 1 d . . . . .
H27A H 0.485339 0.404342 0.433583 0.061 Uiso 1 1 calc R . . . .
H27B H 0.520134 0.390341 0.361239 0.061 Uiso 1 1 calc R . . . .
C28 C 0.6516(8) 0.4195(6) 0.4389(5) 0.051(3) Uani 1 1 d . . . . .
H28A H 0.671523 0.363252 0.449796 0.061 Uiso 1 1 calc R . . . .
H28B H 0.662521 0.449586 0.482524 0.061 Uiso 1 1 calc R . . . .
C29 C 0.7253(8) 0.4537(6) 0.3933(5) 0.052(3) Uani 1 1 d . . . . .
H29A H 0.718650 0.420666 0.351469 0.063 Uiso 1 1 calc R . . . .
H29B H 0.802436 0.451393 0.418248 0.063 Uiso 1 1 calc R . . . .
C30 C 0.6957(7) 0.5406(6) 0.3723(5) 0.044(2) Uani 1 1 d . . . . .
H30A H 0.742571 0.559553 0.340944 0.053 Uiso 1 1 calc R . . . .
H30B H 0.709436 0.574943 0.413643 0.053 Uiso 1 1 calc R . . . .
C31 C 0.5018(6) 0.7120(5) 0.3744(4) 0.0340(19) Uani 1 1 d . . . . .
H31 H 0.490764 0.766598 0.354149 0.041 Uiso 1 1 calc R . . . .
C32 C 0.3934(7) 0.6961(5) 0.4019(5) 0.039(2) Uani 1 1 d . . . . .
H32A H 0.330694 0.690472 0.362835 0.047 Uiso 1 1 calc R . . . .
H32B H 0.400586 0.646200 0.428885 0.047 Uiso 1 1 calc R . . . .
C33 C 0.3740(8) 0.7660(6) 0.4470(5) 0.048(2) Uani 1 1 d . . . . .
H33A H 0.308362 0.754737 0.466307 0.058 Uiso 1 1 calc R . . . .
H33B H 0.358612 0.814224 0.418063 0.058 Uiso 1 1 calc R . . . .
C34 C 0.4707(8) 0.7833(7) 0.5063(5) 0.053(2) Uani 1 1 d . . . . .
H34A H 0.479240 0.738634 0.539428 0.063 Uiso 1 1 calc R . . . .
H34B H 0.455221 0.832084 0.530547 0.063 Uiso 1 1 calc R . . . .
C35 C 0.5787(8) 0.7945(6) 0.4801(5) 0.050(2) Uani 1 1 d . . . . .
H35A H 0.640509 0.799766 0.519789 0.060 Uiso 1 1 calc R . . . .
H35B H 0.574445 0.843976 0.452688 0.060 Uiso 1 1 calc R . . . .
C36 C 0.5997(7) 0.7221(6) 0.4350(5) 0.043(2) Uani 1 1 d . . . . .
H36A H 0.667408 0.731230 0.417290 0.051 Uiso 1 1 calc R . . . .
H36B H 0.609512 0.673095 0.463135 0.051 Uiso 1 1 calc R . . . .
B1 B 0.7612(8) 0.6450(7) 0.2081(6) 0.041(3) Uani 1 1 d . . . . .

loop_
_atom_site_aniso_label
_atom_site_aniso_U_11
_atom_site_aniso_U_22
_atom_site_aniso_U_33
_atom_site_aniso_U_23
_atom_site_aniso_U_13
_atom_site_aniso_U_12
Pt1 0.03301(17) 0.02456(18) 0.0427(2) 0.00049(19) 0.01544(13) -0.00124(17)
Br1 0.0752(7) 0.0270(6) 0.0776(8) 0.0006(5) 0.0417(6) 0.0037(5)
P1 0.0344(11) 0.0296(12) 0.0572(16) 0.0013(10) 0.0211(11) -0.0039(9)
P2 0.0289(10) 0.0268(12) 0.0391(12) 0.0043(10) 0.0114(9) -0.0009(9)
N1 0.043(4) 0.030(4) 0.051(5) -0.010(4) 0.022(4) -0.004(3)
C1 0.043(5) 0.037(5) 0.058(6) 0.003(5) 0.016(5) -0.013(4)
C2 0.042(5) 0.067(8) 0.060(7) -0.008(6) 0.006(5) -0.013(5)
C3 0.056(6) 0.070(8) 0.057(7) 0.002(6) 0.000(5) 0.000(6)
C4 0.070(8) 0.084(10) 0.065(8) -0.009(7) 0.006(6) -0.021(7)
C5 0.097(10) 0.078(10) 0.070(8) -0.017(7) 0.008(7) -0.036(8)
C6 0.081(8) 0.046(7) 0.068(8) -0.011(6) 0.006(6) -0.022(6)
C7 0.037(10) 0.033(10) 0.046(11) -0.011(9) 0.025(9) -0.013(7)
C8 0.037(9) 0.035(10) 0.040(10) -0.017(9) 0.019(7) -0.009(7)
C9 0.059(11) 0.045(12) 0.065(13) 0.012(10) 0.040(10) -0.011(9)
C10 0.086(16) 0.044(13) 0.065(14) 0.010(11) 0.034(13) -0.015(11)
C11 0.072(14) 0.048(13) 0.055(12) 0.016(10) 0.021(11) 0.020(11)
C12 0.057(11) 0.026(10) 0.068(13) 0.013(9) 0.028(9) 0.008(8)
C13 0.047(5) 0.038(6) 0.062(6) -0.001(5) 0.031(5) 0.002(4)
C14 0.092(9) 0.066(8) 0.068(8) 0.011(6) 0.047(7) 0.009(7)
C15 0.039(5) 0.056(7) 0.079(8) -0.004(6) 0.023(5) 0.005(5)
C16 0.042(5) 0.044(6) 0.064(7) -0.004(5) 0.027(5) -0.010(4)
C17 0.088(8) 0.024(6) 0.079(8) -0.009(5) 0.039(7) 0.000(5)
C18 0.053(6) 0.057(7) 0.066(7) -0.018(6) 0.008(5) -0.006(5)
C19 0.033(4) 0.035(5) 0.042(5) -0.003(4) 0.017(4) -0.003(4)
C20 0.038(5) 0.041(6) 0.047(6) 0.003(4) 0.007(4) 0.006(4)
C21 0.056(6) 0.052(7) 0.060(7) -0.005(5) -0.003(5) -0.001(5)
C22 0.036(5) 0.081(9) 0.056(7) 0.013(6) 0.002(5) 0.006(5)
C23 0.043(5) 0.054(7) 0.068(7) 0.010(6) 0.012(5) 0.011(5)
C24 0.049(5) 0.031(5) 0.070(7) 0.002(5) 0.004(5) 0.009(5)
C25 0.035(4) 0.032(5) 0.038(5) 0.010(4) 0.008(4) 0.003(4)
C26 0.046(5) 0.033(6) 0.058(6) 0.014(5) 0.017(5) -0.006(4)
C27 0.064(6) 0.030(6) 0.059(6) 0.010(5) 0.012(5) -0.002(5)
C28 0.063(6) 0.034(6) 0.057(6) 0.017(5) 0.017(5) 0.007(5)
C29 0.048(6) 0.054(7) 0.058(6) 0.020(5) 0.015(5) 0.012(5)
C30 0.034(5) 0.042(6) 0.057(6) 0.006(5) 0.013(4) 0.007(4)
C31 0.036(4) 0.032(5) 0.040(5) 0.006(4) 0.021(4) -0.004(4)
C32 0.043(5) 0.033(6) 0.048(5) 0.002(4) 0.024(4) -0.002(4)
C33 0.052(5) 0.045(7) 0.056(6) 0.008(5) 0.032(5) -0.001(5)
C34 0.072(7) 0.047(6) 0.042(5) -0.006(5) 0.018(5) 0.004(6)
C35 0.057(6) 0.039(6) 0.054(6) -0.011(5) 0.014(5) -0.003(5)
C36 0.039(5) 0.041(5) 0.049(5) 0.001(5) 0.011(4) -0.001(4)
B1 0.028(5) 0.035(6) 0.060(7) 0.008(5) 0.014(5) 0.000(4)

loop_
_atom_type_symbol
_atom_type_description
_atom_type_scat_dispersion_real
_atom_type_scat_dispersion_imag
_atom_type_scat_source
C C 0.0181 0.0091 'International Tables Vol C Tables 4.2.6.8 and 6.1.1.4'
H H 0.0000 0.0000 'International Tables Vol C Tables 4.2.6.8 and 6.1.1.4'
B B 0.0090 0.0039 'International Tables Vol C Tables 4.2.6.8 and 6.1.1.4'
Br Br -0.6763 1.2805 'International Tables Vol C Tables 4.2.6.8 and 6.1.1.4'
N N 0.0311 0.0180 'International Tables Vol C Tables 4.2.6.8 and 6.1.1.4'
P P 0.2955 0.4335 'International Tables Vol C Tables 4.2.6.8 and 6.1.1.4'
Pt Pt -4.5932 6.9264 'International Tables Vol C Tables 4.2.6.8 and 6.1.1.4'

loop_
_geom_angle_atom_site_label_1
_geom_angle_atom_site_label_2
_geom_angle_atom_site_label_3
_geom_angle
_geom_angle_site_symmetry_1
_geom_angle_site_symmetry_3
_geom_angle_publ_flag
P1 Pt1 Br1 100.60(6) . . ?
P1 Pt1 P2 160.38(8) . . ?
P2 Pt1 Br1 95.87(6) . . ?
B1 Pt1 Br1 150.2(3) . . ?
B1 Pt1 P1 52.4(3) . . ?
B1 Pt1 P2 113.3(3) . . ?
C1 P1 Pt1 113.5(3) . . ?
C1 P1 C7 116.3(6) . . ?
C1 P1 B1 117.9(4) . . ?
C7 P1 Pt1 119.9(5) . . ?
C7 P1 B1 118.8(7) . . ?
C7A P1 Pt1 121.5(7) . . ?
C7A P1 C1 102.4(7) . . ?
C7A P1 B1 136.4(8) . . ?
B1 P1 Pt1 57.6(3) . . ?
C19 P2 Pt1 116.9(3) . . ?
C19 P2 C25 104.3(4) . . ?
C19 P2 C31 103.5(4) . . ?
C25 P2 Pt1 115.1(3) . . ?
C31 P2 Pt1 107.3(3) . . ?
C31 P2 C25 108.9(4) . . ?
C16 N1 C13 114.7(7) . . ?
B1 N1 C13 124.7(7) . . ?
B1 N1 C16 120.5(7) . . ?
P1 C1 H1 108.1 . . ?
C2 C1 P1 110.6(6) . . ?
C2 C1 H1 108.1 . . ?
C2 C1 C6 108.9(8) . . ?
C6 C1 P1 112.9(7) . . ?
C6 C1 H1 108.1 . . ?
C1 C2 H2A 109.1 . . ?
C1 C2 H2B 109.1 . . ?
C1 C2 C3 112.5(8) . . ?
H2A C2 H2B 107.8 . . ?
C3 C2 H2A 109.1 . . ?
C3 C2 H2B 109.1 . . ?
C2 C3 H3A 109.5 . . ?
C2 C3 H3B 109.5 . . ?
H3A C3 H3B 108.1 . . ?
C4 C3 C2 110.5(10) . . ?
C4 C3 H3A 109.5 . . ?
C4 C3 H3B 109.5 . . ?
C3 C4 H4A 109.5 . . ?
C3 C4 H4B 109.5 . . ?
H4A C4 H4B 108.1 . . ?
C5 C4 C3 110.6(10) . . ?
C5 C4 H4A 109.5 . . ?
C5 C4 H4B 109.5 . . ?
C4 C5 H5A 109.1 . . ?
C4 C5 H5B 109.1 . . ?
C4 C5 C6 112.6(10) . . ?
H5A C5 H5B 107.8 . . ?
C6 C5 H5A 109.1 . . ?
C6 C5 H5B 109.1 . . ?
C1 C6 H6A 109.2 . . ?
C1 C6 H6B 109.2 . . ?
C5 C6 C1 112.1(10) . . ?
C5 C6 H6A 109.2 . . ?
C5 C6 H6B 109.2 . . ?
H6A C6 H6B 107.9 . . ?
P1 C7 H7 106.7 . . ?
C8 C7 P1 111.3(11) . . ?
C8 C7 H7 106.7 . . ?
C12 C7 P1 114.0(11) . . ?
C12 C7 H7 106.7 . . ?
C12 C7 C8 110.9(12) . . ?
P1 C7A H7A 107.3 . . ?
C8A C7A P1 115.9(15) . . ?
C8A C7A H7A 107.3 . . ?
C8A C7A C12A 111.9(16) . . ?
C12A C7A P1 106.9(13) . . ?
C12A C7A H7A 107.3 . . ?
C7 C8 H8A 109.8 . . ?
C7 C8 H8B 109.8 . . ?
H8A C8 H8B 108.2 . . ?
C9 C8 C7 109.4(12) . . ?
C9 C8 H8A 109.8 . . ?
C9 C8 H8B 109.8 . . ?
C7A C8A H8AA 109.8 . . ?
C7A C8A H8AB 109.8 . . ?
C7A C8A C9A 109.4(17) . . ?
H8AA C8A H8AB 108.2 . . ?
C9A C8A H8AA 109.8 . . ?
C9A C8A H8AB 109.8 . . ?
C8 C9 H9A 108.3 . . ?
C8 C9 H9B 108.3 . . ?
H9A C9 H9B 107.4 . . ?
C10 C9 C8 116.0(15) . . ?
C10 C9 H9A 108.3 . . ?
C10 C9 H9B 108.3 . . ?
C8A C9A H9AA 109.3 . . ?
C8A C9A H9AB 109.3 . . ?
C8A C9A C10A 111.4(18) . . ?
H9AA C9A H9AB 108.0 . . ?
C10A C9A H9AA 109.3 . . ?
C10A C9A H9AB 109.3 . . ?
C9 C10 H10A 109.5 . . ?
C9 C10 H10B 109.5 . . ?
C9 C10 C11 110.8(14) . . ?
H10A C10 H10B 108.1 . . ?
C11 C10 H10A 109.5 . . ?
C11 C10 H10B 109.5 . . ?
C9A C10A H10C 109.7 . . ?
C9A C10A H10D 109.7 . . ?
H10C C10A H10D 108.2 . . ?
C11A C10A C9A 109.9(17) . . ?
C11A C10A H10C 109.7 . . ?
C11A C10A H10D 109.7 . . ?
C10 C11 H11A 109.4 . . ?
C10 C11 H11B 109.4 . . ?
C10 C11 C12 111.1(14) . . ?
H11A C11 H11B 108.0 . . ?
C12 C11 H11A 109.4 . . ?
C12 C11 H11B 109.4 . . ?
C10A C11A H11C 109.2 . . ?
C10A C11A H11D 109.2 . . ?
C10A C11A C12A 112.0(17) . . ?
H11C C11A H11D 107.9 . . ?
C12A C11A H11C 109.2 . . ?
C12A C11A H11D 109.2 . . ?
C7 C12 C11 111.6(13) . . ?
C7 C12 H12A 109.3 . . ?
C7 C12 H12B 109.3 . . ?
C11 C12 H12A 109.3 . . ?
C11 C12 H12B 109.3 . . ?
H12A C12 H12B 108.0 . . ?
C7A C12A H12C 109.7 . . ?
C7A C12A H12D 109.7 . . ?
C11A C12A C7A 109.7(14) . . ?
C11A C12A H12C 109.7 . . ?
C11A C12A H12D 109.7 . . ?
H12C C12A H12D 108.2 . . ?
N1 C13 H13 106.5 . . ?
N1 C13 C14 112.1(8) . . ?
N1 C13 C15 111.4(8) . . ?
C14 C13 H13 106.5 . . ?
C14 C13 C15 113.3(9) . . ?
C15 C13 H13 106.5 . . ?
C13 C14 H14A 109.5 . . ?
C13 C14 H14B 109.5 . . ?
C13 C14 H14C 109.5 . . ?
H14A C14 H14B 109.5 . . ?
H14A C14 H14C 109.5 . . ?
H14B C14 H14C 109.5 . . ?
C13 C15 H15A 109.5 . . ?
C13 C15 H15B 109.5 . . ?
C13 C15 H15C 109.5 . . ?
H15A C15 H15B 109.5 . . ?
H15A C15 H15C 109.5 . . ?
H15B C15 H15C 109.5 . . ?
N1 C16 H16 106.1 . . ?
N1 C16 C17 112.9(8) . . ?
N1 C16 C18 112.4(8) . . ?
C17 C16 H16 106.1 . . ?
C17 C16 C18 112.6(9) . . ?
C18 C16 H16 106.1 . . ?
C16 C17 H17A 109.5 . . ?
C16 C17 H17B 109.5 . . ?
C16 C17 H17C 109.5 . . ?
H17A C17 H17B 109.5 . . ?
H17A C17 H17C 109.5 . . ?
H17B C17 H17C 109.5 . . ?
C16 C18 H18A 109.5 . . ?
C16 C18 H18B 109.5 . . ?
C16 C18 H18C 109.5 . . ?
H18A C18 H18B 109.5 . . ?
H18A C18 H18C 109.5 . . ?
H18B C18 H18C 109.5 . . ?
P2 C19 H19 107.4 . . ?
C20 C19 P2 114.4(6) . . ?
C20 C19 H19 107.4 . . ?
C20 C19 C24 108.3(7) . . ?
C24 C19 P2 111.5(6) . . ?
C24 C19 H19 107.4 . . ?
C19 C20 H20A 109.2 . . ?
C19 C20 H20B 109.2 . . ?
H20A C20 H20B 107.9 . . ?
C21 C20 C19 112.1(8) . . ?
C21 C20 H20A 109.2 . . ?
C21 C20 H20B 109.2 . . ?
C20 C21 H21A 109.2 . . ?
C20 C21 H21B 109.2 . . ?
H21A C21 H21B 107.9 . . ?
C22 C21 C20 112.2(9) . . ?
C22 C21 H21A 109.2 . . ?
C22 C21 H21B 109.2 . . ?
C21 C22 H22A 109.3 . . ?
C21 C22 H22B 109.3 . . ?
C21 C22 C23 111.8(8) . . ?
H22A C22 H22B 107.9 . . ?
C23 C22 H22A 109.3 . . ?
C23 C22 H22B 109.3 . . ?
C22 C23 H23A 109.3 . . ?
C22 C23 H23B 109.3 . . ?
C22 C23 C24 111.5(8) . . ?
H23A C23 H23B 108.0 . . ?
C24 C23 H23A 109.3 . . ?
C24 C23 H23B 109.3 . . ?
C19 C24 H24A 109.2 . . ?
C19 C24 H24B 109.2 . . ?
C23 C24 C19 112.0(8) . . ?
C23 C24 H24A 109.2 . . ?
C23 C24 H24B 109.2 . . ?
H24A C24 H24B 107.9 . . ?
P2 C25 H25 106.0 . . ?
C26 C25 P2 114.9(6) . . ?
C26 C25 H25 106.0 . . ?
C26 C25 C30 110.7(7) . . ?
C30 C25 P2 112.6(6) . . ?
C30 C25 H25 106.0 . . ?
C25 C26 H26A 109.4 . . ?
C25 C26 H26B 109.4 . . ?
C25 C26 C27 111.3(8) . . ?
H26A C26 H26B 108.0 . . ?
C27 C26 H26A 109.4 . . ?
C27 C26 H26B 109.4 . . ?
C26 C27 H27A 109.4 . . ?
C26 C27 H27B 109.4 . . ?
H27A C27 H27B 108.0 . . ?
C28 C27 C26 111.3(8) . . ?
C28 C27 H27A 109.4 . . ?
C28 C27 H27B 109.4 . . ?
C27 C28 H28A 109.6 . . ?
C27 C28 H28B 109.6 . . ?
C27 C28 C29 110.4(8) . . ?
H28A C28 H28B 108.1 . . ?
C29 C28 H28A 109.6 . . ?
C29 C28 H28B 109.6 . . ?
C28 C29 H29A 109.2 . . ?
C28 C29 H29B 109.2 . . ?
C28 C29 C30 112.1(8) . . ?
H29A C29 H29B 107.9 . . ?
C30 C29 H29A 109.2 . . ?
C30 C29 H29B 109.2 . . ?
C25 C30 H30A 109.6 . . ?
C25 C30 H30B 109.6 . . ?
C29 C30 C25 110.5(8) . . ?
C29 C30 H30A 109.6 . . ?
C29 C30 H30B 109.6 . . ?
H30A C30 H30B 108.1 . . ?
P2 C31 H31 103.7 . . ?
C32 C31 P2 120.2(6) . . ?
C32 C31 H31 103.7 . . ?
C36 C31 P2 113.2(6) . . ?
C36 C31 H31 103.7 . . ?
C36 C31 C32 110.3(7) . . ?
C31 C32 H32A 109.9 . . ?
C31 C32 H32B 109.9 . . ?
H32A C32 H32B 108.3 . . ?
C33 C32 C31 108.8(7) . . ?
C33 C32 H32A 109.9 . . ?
C33 C32 H32B 109.9 . . ?
C32 C33 H33A 108.8 . . ?
C32 C33 H33B 108.8 . . ?
C32 C33 C34 113.8(8) . . ?
H33A C33 H33B 107.7 . . ?
C34 C33 H33A 108.8 . . ?
C34 C33 H33B 108.8 . . ?
C33 C34 H34A 109.3 . . ?
C33 C34 H34B 109.3 . . ?
C33 C34 C35 111.5(7) . . ?
H34A C34 H34B 108.0 . . ?
C35 C34 H34A 109.3 . . ?
C35 C34 H34B 109.3 . . ?
C34 C35 H35A 109.5 . . ?
C34 C35 H35B 109.5 . . ?
C34 C35 C36 110.9(8) . . ?
H35A C35 H35B 108.1 . . ?
C36 C35 H35A 109.5 . . ?
C36 C35 H35B 109.5 . . ?
C31 C36 C35 109.6(7) . . ?
C31 C36 H36A 109.7 . . ?
C31 C36 H36B 109.7 . . ?
C35 C36 H36A 109.7 . . ?
C35 C36 H36B 109.7 . . ?
H36A C36 H36B 108.2 . . ?
P1 B1 Pt1 70.1(4) . . ?
N1 B1 Pt1 148.7(7) . . ?
N1 B1 P1 140.7(7) . . ?

loop_
_geom_bond_atom_site_label_1
_geom_bond_atom_site_label_2
_geom_bond_distance
_geom_bond_site_symmetry_2
_geom_bond_publ_flag
Pt1 Br1 2.5944(11) . ?
Pt1 P1 2.270(2) . ?
Pt1 P2 2.340(2) . ?
Pt1 B1 2.038(11) . ?
P1 C1 1.839(10) . ?
P1 C7 1.868(13) . ?
P1 C7A 1.832(15) . ?
P1 B1 1.913(11) . ?
P2 C19 1.834(8) . ?
P2 C25 1.862(8) . ?
P2 C31 1.857(8) . ?
N1 C13 1.507(10) . ?
N1 C16 1.490(11) . ?
N1 B1 1.368(13) . ?
C1 H1 0.9900 . ?
C1 C2 1.528(13) . ?
C1 C6 1.539(13) . ?
C2 H2A 0.9800 . ?
C2 H2B 0.9800 . ?
C2 C3 1.531(13) . ?
C3 H3A 0.9800 . ?
C3 H3B 0.9800 . ?
C3 C4 1.518(15) . ?
C4 H4A 0.9800 . ?
C4 H4B 0.9800 . ?
C4 C5 1.510(16) . ?
C5 H5A 0.9800 . ?
C5 H5B 0.9800 . ?
C5 C6 1.516(15) . ?
C6 H6A 0.9800 . ?
C6 H6B 0.9800 . ?
C7 H7 0.9900 . ?
C7 C8 1.566(19) . ?
C7 C12 1.51(2) . ?
C7A H7A 0.9900 . ?
C7A C8A 1.51(2) . ?
C7A C12A 1.55(2) . ?
C8 H8A 0.9800 . ?
C8 H8B 0.9800 . ?
C8 C9 1.54(2) . ?
C8A H8AA 0.9800 . ?
C8A H8AB 0.9800 . ?
C8A C9A 1.53(2) . ?
C9 H9A 0.9800 . ?
C9 H9B 0.9800 . ?
C9 C10 1.47(2) . ?
C9A H9AA 0.9800 . ?
C9A H9AB 0.9800 . ?
C9A C10A 1.55(3) . ?
C10 H10A 0.9800 . ?
C10 H10B 0.9800 . ?
C10 C11 1.54(2) . ?
C10A H10C 0.9800 . ?
C10A H10D 0.9800 . ?
C10A C11A 1.47(3) . ?
C11 H11A 0.9800 . ?
C11 H11B 0.9800 . ?
C11 C12 1.54(2) . ?
C11A H11C 0.9800 . ?
C11A H11D 0.9800 . ?
C11A C12A 1.53(2) . ?
C12 H12A 0.9800 . ?
C12 H12B 0.9800 . ?
C12A H12C 0.9800 . ?
C12A H12D 0.9800 . ?
C13 H13 0.9900 . ?
C13 C14 1.507(13) . ?
C13 C15 1.520(13) . ?
C14 H14A 0.9700 . ?
C14 H14B 0.9700 . ?
C14 H14C 0.9700 . ?
C15 H15A 0.9700 . ?
C15 H15B 0.9700 . ?
C15 H15C 0.9700 . ?
C16 H16 0.9900 . ?
C16 C17 1.508(14) . ?
C16 C18 1.521(13) . ?
C17 H17A 0.9700 . ?
C17 H17B 0.9700 . ?
C17 H17C 0.9700 . ?
C18 H18A 0.9700 . ?
C18 H18B 0.9700 . ?
C18 H18C 0.9700 . ?
C19 H19 0.9900 . ?
C19 C20 1.536(12) . ?
C19 C24 1.537(12) . ?
C20 H20A 0.9800 . ?
C20 H20B 0.9800 . ?
C20 C21 1.519(12) . ?
C21 H21A 0.9800 . ?
C21 H21B 0.9800 . ?
C21 C22 1.507(14) . ?
C22 H22A 0.9800 . ?
C22 H22B 0.9800 . ?
C22 C23 1.522(14) . ?
C23 H23A 0.9800 . ?
C23 H23B 0.9800 . ?
C23 C24 1.524(12) . ?
C24 H24A 0.9800 . ?
C24 H24B 0.9800 . ?
C25 H25 0.9900 . ?
C25 C26 1.525(11) . ?
C25 C30 1.539(11) . ?
C26 H26A 0.9800 . ?
C26 H26B 0.9800 . ?
C26 C27 1.539(12) . ?
C27 H27A 0.9800 . ?
C27 H27B 0.9800 . ?
C27 C28 1.505(13) . ?
C28 H28A 0.9800 . ?
C28 H28B 0.9800 . ?
C28 C29 1.512(12) . ?
C29 H29A 0.9800 . ?
C29 H29B 0.9800 . ?
C29 C30 1.527(13) . ?
C30 H30A 0.9800 . ?
C30 H30B 0.9800 . ?
C31 H31 0.9900 . ?
C31 C32 1.564(10) . ?
C31 C36 1.526(11) . ?
C32 H32A 0.9800 . ?
C32 H32B 0.9800 . ?
C32 C33 1.511(12) . ?
C33 H33A 0.9800 . ?
C33 H33B 0.9800 . ?
C33 C34 1.518(13) . ?
C34 H34A 0.9800 . ?
C34 H34B 0.9800 . ?
C34 C35 1.536(12) . ?
C35 H35A 0.9800 . ?
C35 H35B 0.9800 . ?
C35 C36 1.548(12) . ?
C36 H36A 0.9800 . ?
C36 H36B 0.9800 . ?
